data_8104536
loop_
_publ_author_name
'Kihara, K.'
'Matsumoto, T.'
'Imamura, M.'

_publ_section_title
;
 Structural change of orthorhombic-I tridymite with temperature: A study
 based on second-order thermal-vibrational parameters : structure at 493 K
;
_journal_name_full 'Zeitschrift fur Kristallographie'
_journal_page_first 27
_journal_page_last 38
_journal_volume 177
_journal_year 1986
_chemical_formula_sum 'O2 Si'
_chemical_name_common tridymite
_chemical_name_mineral 'tridymite OC at 493 K'
_space_group_IT_number 20
_space_group_name_H-M_alt 'C 2 2 21'
_symmetry_space_group_name_Hall 'C 2c 2'
_symmetry_space_group_name_H-M 'C 2 2 21'
_cell_angle_alpha 90
_cell_angle_beta 90
_cell_angle_gamma 90
_cell_formula_units_Z 8
_cell_length_a 8.756(8)
_cell_length_b 5.024(3)
_cell_length_c 8.213(4)
_cell_volume 361.3(4)
_diffrn_ambient_temperature 493
_cod_data_source_file tridymite-OC-493K.cif
_cod_data_source_block tridymite-OC-493K
_cod_original_formula_sum 'Si O2'
_cod_database_code 8104536

loop_
_space_group_symop_operation_xyz
'x, y, z'
'-x, -y, z+1/2'
'-x, y, -z+1/2'
'x, -y, -z'
'x+1/2, y+1/2, z'
'-x+1/2, -y+1/2, z+1/2'
'-x+1/2, y+1/2, -z+1/2'
'x+1/2, -y+1/2, -z'

loop_
_atom_site_label
_atom_site_occupancy
_atom_site_fract_x
_atom_site_fract_y
_atom_site_fract_z
_atom_site_adp_type
_atom_site_B_iso_or_equiv
_atom_site_type_symbol
Si 1.0 0.1681(2) 0.5470(4) 0.1879(4) Biso 3.092260 Si
O1 1.0 0.3315(13) 0.000000 0.500000 Biso 7.074311 O
O2 1.0 0.000000 0.5714(36) 0.250000 Biso 8.973496 O
O3 1.0 0.2535(11) 0.3176(15) 0.2792(10) Biso 8.217955 O

loop_
_atom_site_aniso_label
_atom_site_aniso_U_11
_atom_site_aniso_U_22
_atom_site_aniso_U_33
_atom_site_aniso_U_12
_atom_site_aniso_U_13
_atom_site_aniso_U_23
Si 0.03690 0.04437 0.03622 0.00223 0.00146 -0.00523
O1 0.11147 0.11905 0.03827 0.00000 0.00000 0.01463
O2 0.04156 0.17774 0.12165 0.00000 -0.00146 0.00000
O3 0.14216 0.08056 0.08953 0.05661 -0.01639 0.01902
